data_2202124
loop_
_publ_author_name
'Sheng-Li Li'
'Anwar Usman'
'Ibrahim A. Razak'
'Azhar A. Rahman'
'Hoong-Kun Fun'
'Jie-Ying Wu'
'Yu-Peng Tian'
'Min-Hua Jiang'
'Zu-Yao Chen'

_publ_section_title
;
 Bis(thiosemicarbazido-\k^2^<i>N,S</i>)nickel(II)--succinate--succinic
 acid (1/1/1)
;
_journal_issue 4
_journal_name_full 'Acta Crystallographica Section E'
_journal_page_first m199
_journal_page_last m201
_journal_paper_doi 10.1107/S160053680300641X
_journal_volume 59
_journal_year 2003
_chemical_formula_iupac '[Ni (C1 H5 N3 S1)2] (C4 H4 O4), C4 H6 O4'
_chemical_formula_moiety 'C2 H10 N6 Ni S2 2+, C4 H4 O4 2-, C4 H6 O4'
_chemical_formula_sum 'C10 H20 N6 Ni O8 S2'
_chemical_formula_weight 475.15
_chemical_name_systematic
;
Bis(thiosemicarbazido-\k^2^N,S)nickel(II)--succinate--succinic acid (1/1/1)
;
_space_group_IT_number 2
_symmetry_cell_setting triclinic
_symmetry_space_group_name_Hall '-P 1'
_symmetry_space_group_name_H-M 'P -1'
_atom_sites_solution_hydrogens geom
_atom_sites_solution_primary direct
_atom_sites_solution_secondary difmap
_audit_creation_method SHELXL-97
_cell_angle_alpha 102.6880(10)
_cell_angle_beta 107.0560(10)
_cell_angle_gamma 98.9260(10)
_cell_formula_units_Z 1
_cell_length_a 6.3886(3)
_cell_length_b 8.4876(3)
_cell_length_c 8.9485(3)
_cell_measurement_reflns_used 2847
_cell_measurement_temperature 293(2)
_cell_measurement_theta_max 29.53
_cell_measurement_theta_min 2.48
_cell_volume 439.83(3)
_computing_cell_refinement 'SAINT (Siemens, 1996)'
_computing_data_collection 'SMART (Siemens, 1996)'
_computing_data_reduction SAINT
_computing_molecular_graphics SHELXTL
_computing_publication_material
;
SHELXTL, PARST (Nardelli, 1995) and PLATON (Spek, 2003)
;
_computing_structure_refinement SHELXTL
_computing_structure_solution 'SHELXTL (Sheldrick, 1997)'
_diffrn_ambient_temperature 293(2)
_diffrn_detector_area_resol_mean 8.33
_diffrn_measured_fraction_theta_full 0.982
_diffrn_measured_fraction_theta_max 0.982
_diffrn_measurement_device_type 'Siemens SMART CCD area-detector'
_diffrn_measurement_method \w
_diffrn_radiation_monochromator graphite
_diffrn_radiation_source 'fine-focus sealed tube'
_diffrn_radiation_type MoK\a
_diffrn_radiation_wavelength 0.71073
_diffrn_reflns_av_R_equivalents 0.0640
_diffrn_reflns_av_sigmaI/netI 0.1047
_diffrn_reflns_limit_h_max 7
_diffrn_reflns_limit_h_min -6
_diffrn_reflns_limit_k_max 9
_diffrn_reflns_limit_k_min -10
_diffrn_reflns_limit_l_max 10
_diffrn_reflns_limit_l_min -10
_diffrn_reflns_number 2494
_diffrn_reflns_theta_full 24.99
_diffrn_reflns_theta_max 24.99
_diffrn_reflns_theta_min 2.48
_diffrn_standards_decay_% negligible
_diffrn_standards_interval_count none
_diffrn_standards_number 0
_exptl_absorpt_coefficient_mu 1.396
_exptl_absorpt_correction_T_max 0.658
_exptl_absorpt_correction_T_min 0.525
_exptl_absorpt_correction_type empirical
_exptl_absorpt_process_details '(SADABS; Sheldrick, 1996)'
_exptl_crystal_colour brown
_exptl_crystal_density_diffrn 1.794
_exptl_crystal_density_method 'not measured'
_exptl_crystal_description block
_exptl_crystal_F_000 246
_exptl_crystal_size_max 0.50
_exptl_crystal_size_mid 0.40
_exptl_crystal_size_min 0.30
_refine_diff_density_max 0.792
_refine_diff_density_min -1.737
_refine_ls_extinction_coef 0.055(16)
_refine_ls_extinction_expression Fc^*^=kFc[1+0.001xFc^2^\l^3^/sin(2\q)]^-1/4^
_refine_ls_extinction_method SHELXTL
_refine_ls_goodness_of_fit_ref 1.011
_refine_ls_hydrogen_treatment mixed
_refine_ls_matrix_type full
_refine_ls_number_parameters 148
_refine_ls_number_reflns 1521
_refine_ls_number_restraints 4
_refine_ls_restrained_S_all 1.010
_refine_ls_R_factor_all 0.0742
_refine_ls_R_factor_gt 0.0652
_refine_ls_shift/su_max <0.001
_refine_ls_shift/su_mean 0.000
_refine_ls_structure_factor_coef Fsqd
_refine_ls_weighting_details 'calc w = 1/[\s^2^(Fo^2^)+(0.1198P)^2^] where P = (Fo^2^+2Fc^2^)/3'
_refine_ls_weighting_scheme calc
_refine_ls_wR_factor_gt 0.1676
_refine_ls_wR_factor_ref 0.1737
_reflns_number_gt 1350
_reflns_number_total 1521
_reflns_threshold_expression I>2\s(I)
_cod_data_source_file ob6227.cif
_cod_data_source_block I
_cod_depositor_comments
;
The following automatic conversions were performed:
'_symmetry_cell_setting' value 'Triclinic' changed to 'triclinic'
according to '/home/saulius/struct/CIF-dictionaries/cif_core.dic'
dictionary named 'cif_core.dic' version 2.4.1 from 2010-06-29.

Automatic conversion script
Id: cif_fix_enum 1527 2010-12-29 10:47:43Z saulius 

The following automatic conversions were performed:

'_symmetry_cell_setting' value 'Triclinic' changed to 'triclinic'
according to /home/saulius/struct/CIF-dictionaries/cif_core.dic
dictionary named 'cif_core.dic' version 2.4.1 from 2010-06-29.

Automatic conversion script
Id: cif_fix_values 1715 2011-07-08 13:25:40Z adriana 
;
_cod_database_code 2202124

loop_
_symmetry_equiv_pos_as_xyz
'x, y, z'
'-x, -y, -z'

loop_
_atom_site_label
_atom_site_fract_x
_atom_site_fract_y
_atom_site_fract_z
_atom_site_U_iso_or_equiv
_atom_site_adp_type
_atom_site_calc_flag
_atom_site_refinement_flags
_atom_site_occupancy
_atom_site_disorder_assembly
_atom_site_disorder_group
_atom_site_type_symbol
Ni1 0.5000 0.0000 0.5000 0.0133(4) Uani d S 1 . . Ni
S1 0.22033(16) 0.04027(14) 0.31535(12) 0.0229(4) Uani d . 1 . . S
N1 0.6822(5) 0.0406(4) 0.3709(4) 0.0160(7) Uani d D 1 . . N
N2 0.5869(6) 0.1083(4) 0.2407(4) 0.0188(8) Uani d D 1 . . N
N3 0.2731(7) 0.1672(5) 0.0804(4) 0.0236(9) Uani d . 1 . . N
C1 0.3721(6) 0.1104(5) 0.2029(5) 0.0154(8) Uani d . 1 . . C
H1A 0.810(4) 0.101(6) 0.430(5) 0.039(15) Uiso d D 1 . . H
H1B 0.711(7) -0.050(3) 0.333(5) 0.016(11) Uiso d D 1 . . H
H2A 0.667(7) 0.122(6) 0.183(5) 0.035(14) Uiso d D 1 . . H
H3A 0.339(11) 0.197(8) 0.013(8) 0.055(18) Uiso d . 1 . . H
H3B 0.157(10) 0.197(7) 0.077(7) 0.044(17) Uiso d . 1 . . H
O1 1.4048(6) 0.4552(4) 0.7096(4) 0.0418(10) Uani d D 1 . . O
O2 1.0943(5) 0.2523(3) 0.6148(3) 0.0240(7) Uani d . 1 . . O
C2 1.1066(7) 0.4751(5) 0.4895(5) 0.0233(10) Uani d . 1 . . C
H2B 1.0707 0.4050 0.3797 0.028 Uiso calc R 1 . . H
H2C 1.2191 0.5740 0.5055 0.028 Uiso calc R 1 . . H
C3 1.2001(7) 0.3833(5) 0.6102(5) 0.0189(9) Uani d . 1 . . C
H1O 1.457(10) 0.398(6) 0.778(6) 0.050 Uiso d D 1 . . H
O3 0.8412(5) 0.2489(4) 0.0805(4) 0.0231(7) Uani d . 1 . . O
O4 0.5431(5) 0.2944(4) -0.0915(4) 0.0246(8) Uani d . 1 . . O
C4 0.9086(7) 0.4377(5) -0.0716(5) 0.0272(10) Uani d . 1 . . C
H4A 0.9778 0.3732 -0.1387 0.033 Uiso calc R 1 . . H
H4B 0.8194 0.4967 -0.1371 0.033 Uiso calc R 1 . . H
C5 0.7538(7) 0.3200(5) -0.0231(4) 0.0161(8) Uani d . 1 . . C

loop_
_atom_site_aniso_label
_atom_site_aniso_U_11
_atom_site_aniso_U_22
_atom_site_aniso_U_33
_atom_site_aniso_U_12
_atom_site_aniso_U_13
_atom_site_aniso_U_23
Ni1 0.0109(5) 0.0200(5) 0.0119(5) 0.0039(3) 0.0041(3) 0.0094(3)
S1 0.0143(6) 0.0424(8) 0.0204(6) 0.0096(5) 0.0074(5) 0.0212(5)
N1 0.0131(17) 0.0196(18) 0.0194(18) 0.0080(14) 0.0045(14) 0.0121(15)
N2 0.0184(18) 0.0276(19) 0.0158(17) 0.0027(14) 0.0068(14) 0.0173(15)
N3 0.0200(19) 0.033(2) 0.0219(19) 0.0071(16) 0.0062(16) 0.0173(16)
C1 0.0146(19) 0.0166(19) 0.0134(18) 0.0023(15) 0.0028(15) 0.0043(15)
O1 0.0278(18) 0.0397(19) 0.043(2) -0.0096(15) -0.0138(15) 0.0291(17)
O2 0.0209(15) 0.0277(16) 0.0220(15) 0.0014(12) 0.0037(12) 0.0121(13)
C2 0.023(2) 0.029(2) 0.020(2) 0.0092(18) 0.0054(17) 0.0138(18)
C3 0.0181(19) 0.023(2) 0.0148(19) 0.0049(16) 0.0043(16) 0.0066(17)
O3 0.0199(16) 0.0302(16) 0.0247(16) 0.0051(13) 0.0061(13) 0.0210(13)
O4 0.0162(16) 0.0318(17) 0.0290(18) 0.0033(13) 0.0045(14) 0.0210(14)
C4 0.027(2) 0.033(2) 0.018(2) -0.0066(19) 0.0037(18) 0.0158(19)
C5 0.0187(19) 0.0171(18) 0.0116(18) 0.0013(15) 0.0043(15) 0.0052(15)

loop_
_atom_type_symbol
_atom_type_description
_atom_type_scat_dispersion_real
_atom_type_scat_dispersion_imag
_atom_type_scat_source
C C 0.0033 0.0016 'International Tables Vol C Tables 4.2.6.8 and 6.1.1.4'
H H 0.0000 0.0000 'International Tables Vol C Tables 4.2.6.8 and 6.1.1.4'
N N 0.0061 0.0033 'International Tables Vol C Tables 4.2.6.8 and 6.1.1.4'
O O 0.0106 0.0060 'International Tables Vol C Tables 4.2.6.8 and 6.1.1.4'
S S 0.1246 0.1234 'International Tables Vol C Tables 4.2.6.8 and 6.1.1.4'
Ni Ni 0.3393 1.1124 'International Tables Vol C Tables 4.2.6.8 and 6.1.1.4'

loop_
_geom_angle_atom_site_label_1
_geom_angle_atom_site_label_2
_geom_angle_atom_site_label_3
_geom_angle_site_symmetry_1
_geom_angle_site_symmetry_3
_geom_angle
_geom_angle_publ_flag
N1 Ni1 N1 . 2_656 180.0000(10) ?
N1 Ni1 S1 . . 87.92(10) yes
N1 Ni1 S1 2_656 . 92.08(10) yes
N1 Ni1 S1 . 2_656 92.08(10) ?
N1 Ni1 S1 2_656 2_656 87.92(10) ?
S1 Ni1 S1 . 2_656 180.0 ?
C1 S1 Ni1 . . 97.37(13) ?
N2 N1 Ni1 . . 115.8(2) ?
N2 N1 H1A . . 110(4) ?
Ni1 N1 H1A . . 111(4) ?
N2 N1 H1B . . 109(3) ?
Ni1 N1 H1B . . 107(3) ?
H1A N1 H1B . . 103(5) ?
C1 N2 N1 . . 117.9(3) ?
C1 N2 H2A . . 126(4) ?
N1 N2 H2A . . 115(4) ?
C1 N3 H3A . . 124(4) ?
C1 N3 H3B . . 119(4) ?
H3A N3 H3B . . 116(6) ?
N2 C1 N3 . . 120.6(4) ?
N2 C1 S1 . . 119.5(3) ?
N3 C1 S1 . . 119.9(3) ?
C3 O1 H1O . . 113(4) ?
C3 C2 C2 . 2_766 110.6(4) ?
C3 C2 H2B . . 109.5 ?
C2 C2 H2B 2_766 . 109.5 ?
C3 C2 H2C . . 109.5 ?
C2 C2 H2C 2_766 . 109.5 ?
H2B C2 H2C . . 108.1 ?
O2 C3 O1 . . 122.8(4) ?
O2 C3 C2 . . 123.1(4) ?
O1 C3 C2 . . 114.2(4) ?
C4 C4 C5 2_765 . 113.4(4) ?
C4 C4 H4A 2_765 . 108.9 ?
C5 C4 H4A . . 108.9 ?
C4 C4 H4B 2_765 . 108.9 ?
C5 C4 H4B . . 108.9 ?
H4A C4 H4B . . 107.7 ?
O3 C5 O4 . . 123.0(4) ?
O3 C5 C4 . . 118.4(4) ?
O4 C5 C4 . . 118.7(3) ?

loop_
_geom_bond_atom_site_label_1
_geom_bond_atom_site_label_2
_geom_bond_site_symmetry_2
_geom_bond_distance
_geom_bond_publ_flag
Ni1 N1 . 1.910(3) yes
Ni1 N1 2_656 1.910(3) ?
Ni1 S1 . 2.1784(9) yes
Ni1 S1 2_656 2.1784(9) ?
S1 C1 . 1.722(4) yes
N1 N2 . 1.430(4) y
N1 H1A . 0.84(4) ?
N1 H1B . 0.84(4) ?
N2 C1 . 1.318(5) y
N2 H2A . 0.84(5) ?
N3 C1 . 1.325(5) y
N3 H3A . 0.88(7) ?
N3 H3B . 0.82(6) ?
O1 C3 . 1.306(5) yes
O1 H1O . 0.88(5) ?
O2 C3 . 1.223(5) yes
C2 C3 . 1.506(5) ?
C2 C2 2_766 1.536(9) ?
C2 H2B . 0.9700 ?
C2 H2C . 0.9700 ?
O3 C5 . 1.257(5) yes
O4 C5 . 1.266(5) yes
C4 C4 2_765 1.506(8) ?
C4 C5 . 1.517(5) ?
C4 H4A . 0.9700 ?
C4 H4B . 0.9700 ?

loop_
_geom_hbond_atom_site_label_D
_geom_hbond_atom_site_label_H
_geom_hbond_atom_site_label_A
_geom_hbond_site_symmetry_A
_geom_hbond_distance_DH
_geom_hbond_distance_HA
_geom_hbond_distance_DA
_geom_hbond_angle_DHA
_geom_hbond_publ_flag
N1 H1A O2 1_555 0.84(4) 2.06(4) 2.892(4) 168(4) yes
N1 H1B O2 2_756 0.84(4) 2.32(4) 3.061(4) 147(4) yes
N1 H1B O4 2_655 0.84(4) 2.56(4) 3.147(5) 128(4) yes
O1 H1O O4 1_656 0.88(5) 1.63(5) 2.516(5) 177(6) yes
N2 H2A O3 1_555 0.84(5) 1.98(5) 2.763(5) 156(5) yes
N3 H3A O4 1_555 0.89(7) 1.99(7) 2.866(5) 167(6) yes
N3 H3B O3 1_455 0.81(7) 2.14(7) 2.948(6) 173(6) yes
C2 H2B O3 1_555 0.97 2.57 3.496(5) 159 yes
C4 H4A O2 1_554 0.97 2.58 3.514(5) 161 yes
C4 H4B O1 1_454 0.97 2.53 3.285(6) 135 yes

loop_
_geom_torsion_atom_site_label_1
_geom_torsion_atom_site_label_2
_geom_torsion_atom_site_label_3
_geom_torsion_atom_site_label_4
_geom_torsion_site_symmetry_1
_geom_torsion
N1 Ni1 S1 C1 . -8.69(16)
N1 Ni1 S1 C1 2_656 171.31(16)
S1 Ni1 N1 N2 . 11.9(3)
S1 Ni1 N1 N2 2_656 -168.1(3)
Ni1 N1 N2 C1 . -11.3(5)
N1 N2 C1 N3 . -178.1(3)
N1 N2 C1 S1 . 2.5(5)
Ni1 S1 C1 N2 . 5.7(3)
Ni1 S1 C1 N3 . -173.7(3)
C2 C2 C3 O2 2_766 60.6(6)
C2 C2 C3 O1 2_766 -119.7(5)
C4 C4 C5 O3 2_765 -49.0(7)
C4 C4 C5 O4 2_765 132.8(5)
